data_1525301
loop_
_publ_author_name
'Sirota, N.N.'
'Semirenko, V.V.'

_publ_section_title
;
 Structure of ternary alloys of terbium, dysprosium and holmium
;
_journal_name_full 'Izvestiya Akademii Nauk SSSR, Metally'
_journal_page_first 167
_journal_page_last 169
_journal_volume 1976
_journal_year 1976
_chemical_formula_sum 'Dy0.33 Ho0.33 Tb0.34'
_chemical_name_systematic '(Dy0.33 Ho0.33 Tb0.34)'
_space_group_IT_number 194
_symmetry_space_group_name_Hall '-P 6c 2c'
_symmetry_space_group_name_H-M 'P 63/m m c'
_cell_angle_alpha 90
_cell_angle_beta 90
_cell_angle_gamma 120
_cell_formula_units_Z 2
_cell_length_a 3.597
_cell_length_b 3.597
_cell_length_c 5.661
_cell_volume 63.431
_citation_journal_id_ASTM IZNMAQ
_cod_data_source_file Sirota_IZNMAQ_1976_1692.cif
_cod_data_source_block Dy0.33Ho0.33Tb0.34
_cod_original_cell_volume 63.43145
_cod_database_code 1525301

loop_
_symmetry_equiv_pos_as_xyz
x,y,z
x-y,x,z+1/2
-y,x-y,z
-x,-y,z+1/2
-x+y,-x,z
y,-x+y,z+1/2
-y,-x,-z+1/2
x-y,-y,-z
x,x-y,-z+1/2
y,x,-z
-x+y,y,-z+1/2
-x,-x+y,-z
-x,-y,-z
-x+y,-x,-z-1/2
y,-x+y,-z
x,y,-z-1/2
x-y,x,-z
-y,x-y,-z-1/2
y,x,z-1/2
-x+y,y,z
-x,-x+y,z-1/2
-y,-x,z
x-y,-y,z-1/2
x,x-y,z

loop_
_atom_site_label
_atom_site_type_symbol
_atom_site_fract_x
_atom_site_fract_y
_atom_site_fract_z
_atom_site_occupancy
_atom_site_U_iso_or_equiv
Dy1 Dy 0.3333 0.6667 0.25 0.33 0.0
Tb1 Tb 0.3333 0.6667 0.25 0.34 0.0
Ho1 Ho 0.3333 0.6667 0.25 0.33 0.0
